data_7133779
loop_
_publ_author_name
'Yang, Zhao'
'Zeng, Yiyi'
'Chen, Guoyong'
'Sun, Xiao'
'Zhang, Haina'
'Cai, Hu'
'Wei, Zhenhong'

_publ_section_title
;
 An organic-inorganic hybrid perovskite material
 [Me<sub>3</sub>NCMe<sub>3</sub>]GaCl<sub>4</sub> exhibits a two-step
 off-on-off SHG response with a large temperature interval.
;
_journal_issue 83
_journal_name_full 'Chemical communications (Cambridge, England)'
_journal_page_first 11992
_journal_page_last 11995
_journal_paper_doi 10.1039/d4cc04031g
_journal_volume 60
_journal_year 2024
_chemical_formula_moiety ' C3.49 H10.46 N, C3.51 H7.54, Cl4 Ga'
_chemical_formula_sum 'C7 H18 Cl4 Ga N'
_chemical_formula_weight 327.761
_space_group_crystal_system orthorhombic
_space_group_IT_number 57
_space_group_name_Hall '-P 2c 2b'
_space_group_name_H-M_alt 'P b c m'
_symmetry_Int_Tables_number 57
_atom_sites_solution_primary iterative
_audit_creation_date 2024-09-02
_audit_creation_method
;
Olex2 1.5
(compiled 2024.02.16 svn.r378c4104 for OlexSys, GUI svn.r6928)
;
_audit_update_record
;
2024-09-07 deposited with the CCDC.	2024-09-24 downloaded from the CCDC.
;
_cell_angle_alpha 90
_cell_angle_beta 90
_cell_angle_gamma 90
_cell_formula_units_Z 4
_cell_length_a 6.8857(3)
_cell_length_b 13.7480(6)
_cell_length_c 14.6331(6)
_cell_measurement_reflns_used 5462
_cell_measurement_temperature 230
_cell_measurement_theta_max 30.8250
_cell_measurement_theta_min 2.9350
_cell_volume 1385.24(10)
_computing_molecular_graphics 'Olex2 1.5 (Dolomanov et al., 2009)'
_computing_publication_material 'Olex2 1.5 (Dolomanov et al., 2009)'
_computing_structure_refinement 'olex2.refine 1.5 (Bourhis et al., 2015)'
_computing_structure_solution 'olex2.solve 1.5 (Bourhis et al., 2015)'
_diffrn_ambient_temperature 230
_diffrn_measured_fraction_theta_full 0.9985
_diffrn_measured_fraction_theta_max 0.8700
_diffrn_measurement_device_type 'multiwire proportional'
_diffrn_measurement_method 'phi and omega scans'
_diffrn_radiation_monochromator graphite
_diffrn_radiation_type 'Mo K\a'
_diffrn_radiation_wavelength 0.71073
_diffrn_reflns_av_R_equivalents 0.0410
_diffrn_reflns_av_unetI/netI 0.0253
_diffrn_reflns_Laue_measured_fraction_full 0.9985
_diffrn_reflns_Laue_measured_fraction_max 0.8700
_diffrn_reflns_limit_h_max 7
_diffrn_reflns_limit_h_min -8
_diffrn_reflns_limit_k_max 19
_diffrn_reflns_limit_k_min -17
_diffrn_reflns_limit_l_max 21
_diffrn_reflns_limit_l_min -16
_diffrn_reflns_number 15084
_diffrn_reflns_point_group_measured_fraction_full 0.9985
_diffrn_reflns_point_group_measured_fraction_max 0.8700
_diffrn_reflns_theta_full 25.2417
_diffrn_reflns_theta_max 30.85
_diffrn_reflns_theta_min 2.96
_exptl_absorpt_coefficient_mu 2.721
_exptl_absorpt_correction_T_max 1.00000
_exptl_absorpt_correction_T_min 0.74429
_exptl_absorpt_correction_type multi-scan
_exptl_absorpt_process_details
;
CrysAlisPro 1.171.43.111a (Rigaku Oxford Diffraction, 2024)
Empirical absorption correction using spherical harmonics,
implemented in SCALE3 ABSPACK scaling algorithm.
;
_exptl_crystal_density_diffrn 1.572
_exptl_crystal_description block
_exptl_crystal_F_000 667.701
_exptl_crystal_size_max 0.09
_exptl_crystal_size_mid 0.07
_exptl_crystal_size_min 0.05
_refine_diff_density_max 0.7407
_refine_diff_density_min -0.8469
_refine_diff_density_rms 0.1412
_refine_ls_d_res_high 0.6930
_refine_ls_d_res_low 6.8740
_refine_ls_goodness_of_fit_ref 1.0649
_refine_ls_hydrogen_treatment constr
_refine_ls_matrix_type full
_refine_ls_number_constraints 27
_refine_ls_number_parameters 98
_refine_ls_number_reflns 1960
_refine_ls_number_restraints 126
_refine_ls_restrained_S_all 1.0306
_refine_ls_R_factor_all 0.0778
_refine_ls_R_factor_gt 0.0562
_refine_ls_shift/su_max -0.0009
_refine_ls_shift/su_mean 0.0002
_refine_ls_structure_factor_coef Fsqd
_refine_ls_weighting_details 'w=1/[\s^2^(Fo^2^)+(0.0241P)^2^+5.1948P] where P=(Fo^2^+2Fc^2^)/3'
_refine_ls_weighting_scheme calc
_refine_ls_wR_factor_gt 0.1125
_refine_ls_wR_factor_ref 0.1215
_reflns_Friedel_coverage 0.0
_reflns_limit_h_max 8
_reflns_limit_h_min 0
_reflns_limit_k_max 19
_reflns_limit_k_min 0
_reflns_limit_l_max 21
_reflns_limit_l_min 0
_reflns_number_gt 1497
_reflns_number_total 1960
_reflns_threshold_expression I>=2u(I)
_cod_data_source_file d4cc04031g2.cif
_cod_data_source_block t
_cod_depositor_comments 'Adding full bibliography for 7133779--7133781.cif.'
_cod_database_code 7133779
_olex2_refinement_description
;
1. Shared sites
{C4, N1}
2. Others
 Fixed Sof: Ga1(0.5) Cl1(0.5) Cl2(0.5) N1(0.5) C4(0.5)
 Fixed U13: Ga1(0) Cl1(0) Cl2(0)
 Fixed U23: Ga1(0) Cl1(0) Cl2(0)
 Fixed Z: Ga1(0.75) Cl1(0.75) Cl2(0.75)
;
_olex2_submission_special_instructions 'No special instructions were received'

loop_
_space_group_symop_id
_space_group_symop_operation_xyz
1 x,y,z
2 x,-y+1/2,-z
3 -x,y+1/2,-z+1/2
4 -x,-y,z+1/2
5 -x,-y,-z
6 -x,y-1/2,z
7 x,-y-1/2,z-1/2
8 x,y,-z-1/2

loop_
_atom_site_label
_atom_site_type_symbol
_atom_site_fract_x
_atom_site_fract_y
_atom_site_fract_z
_atom_site_U_iso_or_equiv
_atom_site_adp_type
_atom_site_occupancy
_atom_site_site_symmetry_order
_atom_site_refinement_flags_posn
_atom_site_refinement_flags_adp
_atom_site_refinement_flags_occupancy
_atom_site_disorder_group
Ga1 Ga 0.57471(12) 0.19370(5) 0.75 0.0499(2) Uani 1.000000 2 S T P .
Cl1 Cl 0.8818(3) 0.23171(15) 0.75 0.0712(6) Uani 1.000000 2 S T P .
Cl2 Cl 0.5512(3) 0.03609(12) 0.75 0.0554(4) Uani 1.000000 2 S T P .
Cl3 Cl 0.4421(2) 0.25072(11) 0.62712(8) 0.0800(4) Uani 1.000000 1 . . . .
N1 N -0.0588(5) 0.4653(3) 0.5301(2) 0.0468(8) Uani 0.500000 1 D U P 1
C1 C -0.0335(13) 0.4783(7) 0.6311(4) 0.0573(18) Uani 0.581(6) 1 D U P 1
H1a H 0.094(4) 0.456(4) 0.6490(7) 0.086(3) Uiso 0.581(6) 1 GR . P 1
H1b H -0.047(8) 0.5466(9) 0.6465(7) 0.086(3) Uiso 0.581(6) 1 GR . P 1
H1c H -0.132(6) 0.441(4) 0.6632(4) 0.086(3) Uiso 0.581(6) 1 GR . P 1
C2 C -0.2753(9) 0.4950(6) 0.5083(5) 0.0588(18) Uani 0.581(6) 1 D U P 1
H2a H -0.296(3) 0.5624(15) 0.525(4) 0.088(3) Uiso 0.581(6) 1 GR . P 1
H2b H -0.300(3) 0.487(4) 0.4434(9) 0.088(3) Uiso 0.581(6) 1 GR . P 1
H2c H -0.3632(9) 0.454(3) 0.543(3) 0.088(3) Uiso 0.581(6) 1 GR . P 1
C3 C -0.0454(12) 0.3597(4) 0.5038(6) 0.0606(18) Uani 0.581(6) 1 D U P 1
H3a H -0.072(9) 0.3528(7) 0.4391(10) 0.091(3) Uiso 0.581(6) 1 GR . P 1
H3b H 0.084(3) 0.3358(13) 0.517(4) 0.091(3) Uiso 0.581(6) 1 GR . P 1
H3c H -0.139(6) 0.3226(8) 0.539(3) 0.091(3) Uiso 0.581(6) 1 GR . P 1
C1A C -0.1258(17) 0.5097(8) 0.6190(6) 0.058(2) Uani 0.419(6) 1 D U P 2
H1Aa H -0.019(4) 0.545(5) 0.647(3) 0.088(3) Uiso 0.419(6) 1 GR . P 2
H1Ab H -0.233(8) 0.554(5) 0.6073(9) 0.088(3) Uiso 0.419(6) 1 GR . P 2
H1Ac H -0.169(11) 0.4586(9) 0.660(2) 0.088(3) Uiso 0.419(6) 1 GR . P 2
C2A C -0.2029(14) 0.3980(7) 0.4882(7) 0.060(2) Uani 0.419(6) 1 D U P 2
H2Aa H -0.319(5) 0.4340(14) 0.472(6) 0.090(3) Uiso 0.419(6) 1 GR . P 2
H2Ab H -0.147(5) 0.369(5) 0.434(3) 0.090(3) Uiso 0.419(6) 1 GR . P 2
H2Ac H -0.237(10) 0.348(4) 0.532(2) 0.090(3) Uiso 0.419(6) 1 GR . P 2
C3A C 0.1173(13) 0.3957(7) 0.5618(7) 0.059(2) Uani 0.419(6) 1 D U P 2
H3Aa H 0.185(8) 0.371(5) 0.5083(7) 0.088(3) Uiso 0.419(6) 1 GR . P 2
H3Ab H 0.207(6) 0.4325(18) 0.599(5) 0.088(3) Uiso 0.419(6) 1 GR . P 2
H3Ac H 0.0660(17) 0.342(3) 0.597(5) 0.088(3) Uiso 0.419(6) 1 GR . P 2
C4 C -0.0588(5) 0.4653(3) 0.5301(2) 0.0468(8) Uani 0.500000 1 D U P 2

loop_
_atom_site_aniso_label
_atom_site_aniso_U_11
_atom_site_aniso_U_22
_atom_site_aniso_U_33
_atom_site_aniso_U_12
_atom_site_aniso_U_13
_atom_site_aniso_U_23
Ga1 0.0702(5) 0.0525(4) 0.0271(3) -0.0187(4) -0.000000 0.000000
Cl1 0.0794(13) 0.0839(13) 0.0503(9) -0.0400(10) -0.000000 0.000000
Cl2 0.0624(10) 0.0515(8) 0.0524(8) -0.0120(7) -0.000000 0.000000
Cl3 0.1134(11) 0.0802(9) 0.0465(6) -0.0150(9) -0.0175(7) 0.0182(6)
N1 0.054(2) 0.0535(19) 0.0334(15) -0.0026(14) 0.0090(12) 0.0047(12)
C1 0.065(4) 0.073(4) 0.034(3) -0.005(2) 0.002(2) 0.007(2)
C2 0.051(3) 0.071(4) 0.055(3) 0.002(2) 0.007(2) 0.004(2)
C3 0.069(4) 0.052(3) 0.061(3) -0.001(2) 0.006(2) 0.006(2)
C1A 0.065(4) 0.065(4) 0.044(4) 0.002(2) 0.014(2) 0.008(2)
C2A 0.059(4) 0.063(4) 0.057(4) -0.003(2) 0.004(2) 0.007(2)
C3A 0.065(4) 0.059(4) 0.052(4) 0.002(2) 0.003(2) 0.007(2)
C4 0.054(2) 0.0535(19) 0.0334(15) -0.0026(14) 0.0090(12) 0.0047(12)

loop_
_atom_type_symbol
_atom_type_scat_dispersion_real
_atom_type_scat_dispersion_imag
_atom_type_scat_Cromer_Mann_a1
_atom_type_scat_Cromer_Mann_a2
_atom_type_scat_Cromer_Mann_a3
_atom_type_scat_Cromer_Mann_a4
_atom_type_scat_Cromer_Mann_b1
_atom_type_scat_Cromer_Mann_b2
_atom_type_scat_Cromer_Mann_b3
_atom_type_scat_Cromer_Mann_b4
_atom_type_scat_Cromer_Mann_c
_atom_type_scat_source
_atom_type_scat_dispersion_source
C 0.00313 0.00162 2.31000 1.02000 1.58860 0.86500 20.84390 10.20750 0.56870 51.65120 0.21560 'International Tables Volume C Table 6.1.1.4 (pp. 500-502)' 'Brennan, Cowan, Rev. Sci. Instrum., 1992, 63, 850'
Cl 0.14908 0.15974 11.46040 7.19640 6.25560 1.64550 0.01040 1.16620 18.51940 47.77840 -9.55740 'International Tables Volume C Table 6.1.1.4 (pp. 500-502)' 'Brennan, Cowan, Rev. Sci. Instrum., 1992, 63, 850'
Ga 0.23696 1.61810 15.23540 6.70060 4.35910 2.96230 3.06690 0.24120 10.78050 61.41350 1.71890 'International Tables Volume C Table 6.1.1.4 (pp. 500-502)' 'Brennan, Cowan, Rev. Sci. Instrum., 1992, 63, 850'
H 0.00000 0.00000 0.49300 0.32291 0.14019 0.04081 10.51090 26.12570 3.14236 57.79970 0.00304 'International Tables Volume C Table 6.1.1.4 (pp. 500-502)' 'Brennan, Cowan, Rev. Sci. Instrum., 1992, 63, 850'
N 0.00612 0.00332 12.21260 3.13220 2.01250 1.16630 0.00570 9.89330 28.99750 0.58260 -11.52900 'International Tables Volume C Table 6.1.1.4 (pp. 500-502)' 'Brennan, Cowan, Rev. Sci. Instrum., 1992, 63, 850'

loop_
_geom_angle_atom_site_label_1
_geom_angle_atom_site_label_2
_geom_angle_atom_site_label_3
_geom_angle
_geom_angle_site_symmetry_1
_geom_angle_site_symmetry_3
_geom_angle_publ_flag
Cl2 Ga1 Cl1 108.15(8) . . ?
Cl3 Ga1 Cl1 108.84(5) 8_557 . ?
Cl3 Ga1 Cl1 108.84(5) . . ?
Cl3 Ga1 Cl2 109.26(5) 8_557 . ?
Cl3 Ga1 Cl2 109.26(5) . . ?
Cl3 Ga1 Cl3 112.40(9) 8_557 . ?
N1 N1 C1 115.5(5) 5_566 . ?
C2 N1 C1 106.1(5) . . ?
C3 N1 C1 111.1(5) . . ?
C3 N1 C2 104.8(5) . . ?
N1 C1 H1a 109.5 . . ?
N1 C1 H1b 109.5 . . ?
N1 C1 H1c 109.5 . . ?
H1b C1 H1a 109.5 . . ?
H1c C1 H1a 109.5 . . ?
H1c C1 H1b 109.5 . . ?
H2a C2 N1 109.5 . . ?
H2b C2 N1 109.5 . . ?
H2b C2 H2a 109.5 . . ?
H2c C2 N1 109.5 . . ?
H2c C2 H2a 109.5 . . ?
H2c C2 H2b 109.5 . . ?
H3a C3 N1 109.5 . . ?
H3b C3 N1 109.5 . . ?
H3b C3 H3a 109.5 . . ?
H3c C3 N1 109.5 . . ?
H3c C3 H3a 109.5 . . ?
H3c C3 H3b 109.5 . . ?
H1Aa C1A C4 109.5 . . ?
H1Ab C1A H1Aa 109.5 . . ?
H1Ab C1A C4 109.5 . . ?
H1Ac C1A H1Aa 109.5 . . ?
H1Ac C1A H1Ab 109.5 . . ?
H1Ac C1A C4 109.5 . . ?
H2Aa C2A C4 109.5 . . ?
H2Ab C2A H2Aa 109.5 . . ?
H2Ab C2A C4 109.5 . . ?
H2Ac C2A H2Aa 109.5 . . ?
H2Ac C2A H2Ab 109.5 . . ?
H2Ac C2A C4 109.5 . . ?
H3Aa C3A C4 109.5 . . ?
H3Ab C3A H3Aa 109.5 . . ?
H3Ab C3A C4 109.5 . . ?
H3Ac C3A H3Aa 109.5 . . ?
H3Ac C3A H3Ab 109.5 . . ?
H3Ac C3A C4 109.5 . . ?
C1A C4 C3A 102.8(6) . . ?
C2A C4 C1A 113.7(6) . . ?
C2A C4 C3A 104.6(5) . . ?

loop_
_geom_bond_atom_site_label_1
_geom_bond_atom_site_label_2
_geom_bond_distance
_geom_bond_site_symmetry_2
_geom_bond_publ_flag
Ga1 Cl1 2.178(2) . ?
Ga1 Cl2 2.1729(17) . ?
Ga1 Cl3 2.1637(13) . ?
Ga1 Cl3 2.1637(13) 8_557 ?
N1 N1 1.530(7) 5_566 ?
N1 C2 1.579(6) . ?
N1 C3 1.503(6) . ?
C1 N1 1.499(6) . ?
C1 H1a 0.9700 . ?
C1 H1b 0.9700 . ?
C1 H1c 0.9700 . ?
C2 H2a 0.9700 . ?
C2 H2b 0.9700 . ?
C2 H2c 0.9700 . ?
C3 H3a 0.9700 . ?
C3 H3b 0.9700 . ?
C3 H3c 0.9700 . ?
C1A H1Aa 0.9700 . ?
C1A H1Ab 0.9700 . ?
C1A H1Ac 0.9700 . ?
C2A H2Aa 0.9700 . ?
C2A H2Ab 0.9700 . ?
C2A H2Ac 0.9700 . ?
C3A H3Aa 0.9700 . ?
C3A H3Ab 0.9700 . ?
C3A H3Ac 0.9700 . ?
C4 C1A 1.510(7) . ?
C4 C2A 1.489(7) . ?
C4 C3A 1.612(7) . ?
C4 C4 1.530(7) 5_566 ?

loop_
_geom_torsion_atom_site_label_1
_geom_torsion_atom_site_label_2
_geom_torsion_atom_site_label_3
_geom_torsion_atom_site_label_4
_geom_torsion
_geom_torsion_site_symmetry_1
_geom_torsion_site_symmetry_2
_geom_torsion_site_symmetry_3
_geom_torsion_site_symmetry_4
_geom_torsion_publ_flag
C1 N1 N1 C1 -180.0(8) . . 5_566 5_566 ?
C1 N1 N1 C2 64.9(6) . . 5_566 5_566 ?
C1 N1 N1 C3 -48.4(6) . . 5_566 5_566 ?

loop_
_restr_distance_atom_site_label_1
_restr_distance_atom_site_label_2
_restr_distance_site_symmetry_2
_restr_distance_target
_restr_distance_target_weight_param
_restr_distance_diff
N1 C1 1 1.5500 0.0100 0.0506
N1 C2 1 1.5500 0.0100 -0.0287
N1 C3 1 1.5500 0.0100 0.0466
C4 C1A 1 1.5500 0.0100 0.0401
C4 C2A 1 1.5500 0.0100 0.0614
C4 C3A 1 1.5500 0.0100 -0.0621

loop_
_restr_equal_distance_atom_site_label_1
_restr_equal_distance_atom_site_label_2
_restr_equal_distance_site_symmetry_2
_restr_equal_distance_class_id
C1 C2 1 1
C2 C3 1 1
C3 C1 1 1
C1A C2A 1 2
C2A C3A 1 2
C3A C1A 1 2

loop_
_restr_equal_distance_class_class_id
_restr_equal_distance_class_target_weight_param
_restr_equal_distance_class_average
_restr_equal_distance_class_esd
_restr_equal_distance_class_diff_max
1 0.0100 2.4599 0.0135 0.0169
2 0.0100 2.4684 0.0303 0.0422

loop_
_restr_U_iso_atom_site_label
_restr_U_iso_weight_param
N1 0.0100
C1 0.0100
C2 0.0100
C3 0.0100
C1A 0.0100
C2A 0.0100
C3A 0.0100

loop_
_restr_U_similar_atom_site_label_1
_restr_U_similar_atom_site_label_2
_restr_U_similar_weight_param
N1 C2 0.0100
N1 C3 0.0100
N1 C1A 0.0100
N1 C2A 0.0100
N1 C3A 0.0100
C1 N1 0.0100
C1 C1A 0.0100
C1 C3A 0.0100
C2 C1A 0.0100
C2 C2A 0.0100
C3 C2A 0.0100
C3 C3A 0.0100
